data_7012764
loop_
_publ_author_name
'Bezombes, Jean-Philippe'
'Gehrhus, Barbara'
'Hitchcock, Peter B.'
'Lappert, Michael F.'
'Merle, Philippe G.'

_publ_section_title
;
 A comparative study of the behaviour of N-trimethylsilyl and
 N-neopentyl-anilines and 1,2-diaminobenzenes towards trimethylalane;
 X-ray structures of nine Al--N compounds
;
_journal_issue 9
_journal_name_full 'Dalton Transactions'
_journal_page_first 1821
_journal_paper_doi 10.1039/b300957m
_journal_year 2003
_chemical_compound_source 'synthesis as described'
_chemical_formula_moiety 'C22 H40 Al2 N2 Si2'
_chemical_formula_structural 'C22 H40 Al2 N2 Si2'
_chemical_formula_sum 'C22 H40 Al2 N2 Si2'
_chemical_formula_weight 442.7
_chemical_name_common '[{AlMe2(PhNSiMe3)}2]'
_space_group_IT_number 114
_symmetry_cell_setting tetragonal
_symmetry_Int_Tables_number 114
_symmetry_space_group_name_Hall 'P -4 2n'
_symmetry_space_group_name_H-M 'P -4 21 c'
_atom_sites_solution_hydrogens geom
_atom_sites_solution_primary direct
_atom_sites_solution_secondary difmap
_audit_conform_dict_location ftp://ftp.iucr.org/cifdics/cif_core.dic
_audit_conform_dict_name cif_core.dic
_audit_conform_dict_version 2.1
_audit_creation_date 2000-10-13T11:48:04-00:00
_audit_creation_method 'WinGX routine CIF_UPDATE'
_cell_angle_alpha 90
_cell_angle_beta 90
_cell_angle_gamma 90
_cell_formula_units_Z 8
_cell_length_a 17.2628(3)
_cell_length_b 17.2628(3)
_cell_length_c 18.0235(5)
_cell_measurement_reflns_used 12614
_cell_measurement_temperature 173(2)
_cell_measurement_theta_max 25.028
_cell_measurement_theta_min 3.705
_cell_measurement_wavelength 0.71073
_cell_volume 5371.1(2)
_computing_cell_refinement 'HKL Scalepack (Otwinowski & Minor 1997)'
_computing_data_reduction 'HKL Denzo and Scalepack (Otwinowski & Minor 1997)'
_computing_molecular_graphics 'Ortep-3 for Windows (Farrugia, 1997)'
_computing_publication_material 'WinGX publication routines (Farrugia, 1999)'
_computing_structure_refinement 'SHELXL-97 (Sheldrick, 1997)'
_diffrn_ambient_temperature 173(2)
_diffrn_measured_fraction_theta_full 0.994
_diffrn_measured_fraction_theta_max 0.994
_diffrn_measurement_device KappaCCD
_diffrn_measurement_method CCD
_diffrn_radiation_monochromator graphite
_diffrn_radiation_probe x-ray
_diffrn_radiation_type MoK\a
_diffrn_radiation_wavelength 0.71073
_diffrn_reflns_av_R_equivalents 0.0629
_diffrn_reflns_av_unetI/netI 0.049
_diffrn_reflns_limit_h_max 18
_diffrn_reflns_limit_h_min -17
_diffrn_reflns_limit_k_max 20
_diffrn_reflns_limit_k_min -17
_diffrn_reflns_limit_l_max 17
_diffrn_reflns_limit_l_min -21
_diffrn_reflns_number 22802
_diffrn_reflns_theta_full 25.02
_diffrn_reflns_theta_max 25.02
_diffrn_reflns_theta_min 3.72
_exptl_absorpt_coefficient_mu 0.208
_exptl_absorpt_correction_T_max 0.9215
_exptl_absorpt_correction_T_min 0.9215
_exptl_crystal_colour colourless
_exptl_crystal_density_diffrn 1.095
_exptl_crystal_density_method 'not measured'
_exptl_crystal_description prism
_exptl_crystal_F_000 1920
_exptl_crystal_size_max 0.4
_exptl_crystal_size_mid 0.4
_exptl_crystal_size_min 0.4
_refine_diff_density_max 0.296
_refine_diff_density_min -0.337
_refine_diff_density_rms 0.041
_refine_ls_abs_structure_details 'Flack H D (1983), Acta Cryst. A39, 876-881'
_refine_ls_abs_structure_Flack -0.10(15)
_refine_ls_extinction_method none
_refine_ls_goodness_of_fit_ref 1.02
_refine_ls_hydrogen_treatment riding
_refine_ls_matrix_type full
_refine_ls_number_parameters 253
_refine_ls_number_reflns 4738
_refine_ls_number_restraints 0
_refine_ls_restrained_S_all 1.02
_refine_ls_R_factor_all 0.0592
_refine_ls_R_factor_gt 0.0431
_refine_ls_shift/su_max 0.001
_refine_ls_shift/su_mean 0
_refine_ls_structure_factor_coef Fsqd
_refine_ls_weighting_details 'calc w=1/[\s^2^(Fo^2^)+(0.0361P)^2^+3.4732P] where P=(Fo^2^+2Fc^2^)/3'
_refine_ls_weighting_scheme calc
_refine_ls_wR_factor_gt 0.092
_refine_ls_wR_factor_ref 0.0994
_reflns_number_gt 3976
_reflns_number_total 4738
_reflns_threshold_expression >2sigma(I)
_cod_data_source_file b300957m.txt
_cod_data_source_block lappert-1
_cod_original_sg_symbol_H-M P-42(1)c
_cod_database_code 7012764

loop_
_symmetry_equiv_pos_as_xyz
'x, y, z'
'x+1/2, -y+1/2, -z+1/2'
'-x, -y, z'
'-x+1/2, y+1/2, -z+1/2'
'-y+1/2, -x+1/2, z+1/2'
'-y, x, -z'
'y, -x, -z'
'y+1/2, x+1/2, z+1/2'

loop_
_atom_site_label
_atom_site_type_symbol
_atom_site_fract_x
_atom_site_fract_y
_atom_site_fract_z
_atom_site_U_iso_or_equiv
_atom_site_adp_type
_atom_site_occupancy
_atom_site_symmetry_multiplicity
_atom_site_calc_flag
_atom_site_refinement_flags
_atom_site_disorder_assembly
_atom_site_disorder_group
Al1 Al 0.81327(5) 0.77573(5) 0.95142(5) 0.0319(2) Uani 1 1 d . . .
Al2 Al 0.82874(5) 0.69415(5) 0.81864(5) 0.0295(2) Uani 1 1 d . . .
Si1 Si 0.90947(5) 0.86455(5) 0.81625(6) 0.0461(3) Uani 1 1 d . . .
Si2 Si 0.67811(5) 0.64817(5) 0.91551(5) 0.0381(2) Uani 1 1 d . . .
N1 N 0.82659(14) 0.80794(13) 0.84444(12) 0.0298(5) Uani 1 1 d . . .
N2 N 0.78035(13) 0.67078(13) 0.91616(12) 0.0286(5) Uani 1 1 d . . .
C1 C 0.7359(2) 0.8264(2) 1.01435(19) 0.0504(9) Uani 1 1 d . . .
H1A H 0.6859 0.8274 0.9886 0.076 Uiso 1 1 calc R . .
H1B H 0.7524 0.8796 1.025 0.076 Uiso 1 1 calc R . .
H1C H 0.7306 0.7976 1.061 0.076 Uiso 1 1 calc R . .
C2 C 0.9134(2) 0.7730(2) 1.00224(19) 0.0535(9) Uani 1 1 d . . .
H2A H 0.9519 0.7479 0.9703 0.08 Uiso 1 1 calc R . .
H2B H 0.9084 0.7437 1.0486 0.08 Uiso 1 1 calc R . .
H2C H 0.9302 0.826 1.0133 0.08 Uiso 1 1 calc R . .
C3 C 0.7702(2) 0.6554(2) 0.73266(17) 0.0454(8) Uani 1 1 d . . .
H3A H 0.7166 0.6738 0.7355 0.068 Uiso 1 1 calc R . .
H3B H 0.7708 0.5986 0.7328 0.068 Uiso 1 1 calc R . .
H3C H 0.7941 0.6745 0.6868 0.068 Uiso 1 1 calc R . .
C4 C 0.93570(19) 0.65630(19) 0.8112(2) 0.0460(8) Uani 1 1 d . . .
H4A H 0.9656 0.6747 0.854 0.069 Uiso 1 1 calc R . .
H4B H 0.9593 0.6758 0.7654 0.069 Uiso 1 1 calc R . .
H4C H 0.9357 0.5995 0.8106 0.069 Uiso 1 1 calc R . .
C5 C 0.75890(16) 0.85116(16) 0.81493(17) 0.0317(7) Uani 1 1 d . . .
C6 C 0.72463(19) 0.91011(18) 0.85609(19) 0.0394(8) Uani 1 1 d . . .
H6 H 0.7445 0.9229 0.9037 0.047 Uiso 1 1 calc R . .
C7 C 0.6613(2) 0.95046(19) 0.8278(2) 0.0504(10) Uani 1 1 d . . .
H7 H 0.6388 0.9913 0.8558 0.06 Uiso 1 1 calc R . .
C8 C 0.6312(2) 0.9316(2) 0.7594(2) 0.0597(11) Uani 1 1 d . . .
H8 H 0.5862 0.9573 0.7415 0.072 Uiso 1 1 calc R . .
C9 C 0.6663(2) 0.8756(2) 0.7172(2) 0.0576(11) Uani 1 1 d . . .
H9 H 0.6469 0.8637 0.6693 0.069 Uiso 1 1 calc R . .
C10 C 0.7301(2) 0.83644(19) 0.74466(18) 0.0456(8) Uani 1 1 d . . .
H10 H 0.7547 0.7985 0.7146 0.055 Uiso 1 1 calc R . .
C11 C 1.0054(2) 0.8318(3) 0.8513(2) 0.0629(11) Uani 1 1 d . . .
H11A H 1.0131 0.7771 0.8386 0.094 Uiso 1 1 calc R . .
H11B H 1.0073 0.838 0.9054 0.094 Uiso 1 1 calc R . .
H11C H 1.0464 0.8629 0.8285 0.094 Uiso 1 1 calc R . .
C12 C 0.9149(2) 0.8617(3) 0.7133(2) 0.0848(17) Uani 1 1 d . . .
H12A H 0.9233 0.8082 0.697 0.127 Uiso 1 1 calc R . .
H12B H 0.958 0.8942 0.6964 0.127 Uiso 1 1 calc R . .
H12C H 0.8663 0.8811 0.6923 0.127 Uiso 1 1 calc R . .
C13 C 0.8948(3) 0.9661(2) 0.8439(4) 0.122(3) Uani 1 1 d . . .
H13A H 0.8918 0.9694 0.8981 0.182 Uiso 1 1 calc R . .
H13B H 0.8465 0.9854 0.8222 0.182 Uiso 1 1 calc R . .
H13C H 0.9383 0.9975 0.8262 0.182 Uiso 1 1 calc R . .
C14 C 0.81874(18) 0.60836(17) 0.95802(16) 0.0327(7) Uani 1 1 d . . .
C15 C 0.8467(2) 0.54309(17) 0.92236(19) 0.0421(8) Uani 1 1 d . . .
H15 H 0.8401 0.5378 0.8703 0.051 Uiso 1 1 calc R . .
C16 C 0.8841(2) 0.4852(2) 0.9622(2) 0.0548(10) Uani 1 1 d . . .
H16 H 0.9042 0.4412 0.9371 0.066 Uiso 1 1 calc R . .
C17 C 0.8922(2) 0.4916(2) 1.0382(2) 0.0616(11) Uani 1 1 d . . .
H17 H 0.9182 0.4524 1.0654 0.074 Uiso 1 1 calc R . .
C18 C 0.8623(2) 0.5551(2) 1.0744(2) 0.0565(10) Uani 1 1 d . . .
H18 H 0.8668 0.559 1.1267 0.068 Uiso 1 1 calc R . .
C19 C 0.8257(2) 0.61306(19) 1.03473(17) 0.0426(8) Uani 1 1 d . . .
H19 H 0.8052 0.6566 1.0602 0.051 Uiso 1 1 calc R . .
C20 C 0.62100(19) 0.7237(2) 0.8672(2) 0.0470(9) Uani 1 1 d . . .
H20A H 0.6404 0.7299 0.8165 0.07 Uiso 1 1 calc R . .
H20B H 0.626 0.773 0.8939 0.07 Uiso 1 1 calc R . .
H20C H 0.5664 0.7083 0.8657 0.07 Uiso 1 1 calc R . .
C21 C 0.6397(2) 0.6384(3) 1.0112(2) 0.0656(11) Uani 1 1 d . . .
H21A H 0.669 0.5986 1.0378 0.098 Uiso 1 1 calc R . .
H21B H 0.5849 0.6235 1.0092 0.098 Uiso 1 1 calc R . .
H21C H 0.6447 0.688 1.0372 0.098 Uiso 1 1 calc R . .
C22 C 0.6616(2) 0.5540(2) 0.8685(2) 0.0570(10) Uani 1 1 d . . .
H22A H 0.681 0.5568 0.8174 0.086 Uiso 1 1 calc R . .
H22B H 0.6061 0.5424 0.8678 0.086 Uiso 1 1 calc R . .
H22C H 0.6892 0.513 0.8953 0.086 Uiso 1 1 calc R . .

loop_
_atom_site_aniso_label
_atom_site_aniso_U_11
_atom_site_aniso_U_22
_atom_site_aniso_U_33
_atom_site_aniso_U_23
_atom_site_aniso_U_13
_atom_site_aniso_U_12
Al1 0.0362(5) 0.0338(5) 0.0258(4) -0.0060(4) 0.0001(4) -0.0052(4)
Al2 0.0368(5) 0.0277(4) 0.0241(4) -0.0022(4) 0.0025(4) 0.0008(3)
Si1 0.0371(5) 0.0319(5) 0.0693(7) 0.0015(5) 0.0181(5) -0.0034(4)
Si2 0.0363(5) 0.0395(5) 0.0386(5) 0.0022(4) -0.0002(4) -0.0102(4)
N1 0.0309(13) 0.0278(13) 0.0306(12) 0.0010(10) 0.0021(10) -0.0018(11)
N2 0.0324(13) 0.0289(13) 0.0245(12) 0.0002(11) -0.0017(10) -0.0030(10)
C1 0.064(2) 0.048(2) 0.0391(19) -0.0109(17) 0.0098(16) 0.0002(19)
C2 0.058(2) 0.065(2) 0.0371(19) 0.0017(19) -0.0137(18) -0.0162(19)
C3 0.065(2) 0.041(2) 0.0301(17) -0.0057(15) -0.0007(16) 0.0022(17)
C4 0.045(2) 0.044(2) 0.049(2) -0.0013(17) 0.0088(17) 0.0062(16)
C5 0.0334(16) 0.0264(15) 0.0353(16) 0.0022(14) 0.0027(14) -0.0028(12)
C6 0.0397(19) 0.0303(18) 0.048(2) 0.0035(14) 0.0113(16) -0.0022(15)
C7 0.047(2) 0.0317(18) 0.072(3) 0.0175(17) 0.021(2) 0.0043(15)
C8 0.047(2) 0.050(2) 0.083(3) 0.027(2) -0.007(2) -0.0021(18)
C9 0.067(3) 0.048(2) 0.059(2) 0.0178(19) -0.017(2) 0.0010(19)
C10 0.060(2) 0.0344(19) 0.0427(19) 0.0061(16) -0.0068(17) 0.0031(16)
C11 0.037(2) 0.082(3) 0.069(3) 0.010(2) 0.0023(18) -0.0142(19)
C12 0.057(3) 0.117(4) 0.081(3) 0.058(3) 0.031(2) 0.026(3)
C13 0.049(3) 0.055(3) 0.260(8) -0.048(4) 0.045(4) -0.022(2)
C14 0.0370(18) 0.0324(17) 0.0289(16) 0.0049(13) -0.0030(14) -0.0046(13)
C15 0.055(2) 0.0319(18) 0.0396(19) 0.0033(14) -0.0052(16) -0.0001(15)
C16 0.064(3) 0.035(2) 0.065(3) 0.0082(18) -0.012(2) 0.0031(17)
C17 0.063(3) 0.053(3) 0.069(3) 0.029(2) -0.020(2) -0.002(2)
C18 0.071(3) 0.060(3) 0.038(2) 0.0165(19) -0.0169(19) -0.015(2)
C19 0.057(2) 0.0408(19) 0.0297(17) 0.0046(14) -0.0044(16) -0.0059(16)
C20 0.0314(19) 0.048(2) 0.061(2) -0.0005(18) -0.0015(16) -0.0043(15)
C21 0.049(2) 0.088(3) 0.059(3) 0.011(2) 0.0157(19) -0.014(2)
C22 0.061(3) 0.043(2) 0.067(3) 0.0071(18) -0.012(2) -0.0204(18)

loop_
_atom_type_symbol
_atom_type_description
_atom_type_scat_dispersion_real
_atom_type_scat_dispersion_imag
_atom_type_scat_source
C C 0.0033 0.0016 'International Tables Vol C Tables 4.2.6.8 and 6.1.1.4'
H H 0 0 'International Tables Vol C Tables 4.2.6.8 and 6.1.1.4'
Al Al 0.0645 0.0514 'International Tables Vol C Tables 4.2.6.8 and 6.1.1.4'
N N 0.0061 0.0033 'International Tables Vol C Tables 4.2.6.8 and 6.1.1.4'
Si Si 0.0817 0.0704 'International Tables Vol C Tables 4.2.6.8 and 6.1.1.4'

loop_
_geom_angle_atom_site_label_1
_geom_angle_atom_site_label_2
_geom_angle_atom_site_label_3
_geom_angle
_geom_angle_site_symmetry_1
_geom_angle_site_symmetry_3
_geom_angle_publ_flag
C2 Al1 C1 110.01(16) . . ?
C2 Al1 N2 112.18(14) . . ?
C1 Al1 N2 113.22(14) . . ?
C2 Al1 N1 110.66(13) . . ?
C1 Al1 N1 120.50(14) . . ?
N2 Al1 N1 88.76(10) . . ?
C2 Al1 Al2 107.75(12) . . ?
C1 Al1 Al2 141.96(12) . . ?
N2 Al1 Al2 45.42(7) . . ?
N1 Al1 Al2 46.30(7) . . ?
C4 Al2 C3 108.42(15) . . ?
C4 Al2 N2 112.83(13) . . ?
C3 Al2 N2 114.33(13) . . ?
C4 Al2 N1 110.91(13) . . ?
C3 Al2 N1 120.19(13) . . ?
N2 Al2 N1 89.20(10) . . ?
C4 Al2 Al1 108.45(11) . . ?
C3 Al2 Al1 142.98(12) . . ?
N2 Al2 Al1 45.85(7) . . ?
N1 Al2 Al1 46.33(7) . . ?
N1 Si1 C13 109.28(16) . . ?
N1 Si1 C12 107.84(18) . . ?
C13 Si1 C12 107.7(3) . . ?
N1 Si1 C11 116.42(15) . . ?
C13 Si1 C11 108.7(2) . . ?
C12 Si1 C11 106.63(18) . . ?
N2 Si2 C20 111.75(13) . . ?
N2 Si2 C21 111.27(15) . . ?
C20 Si2 C21 108.08(19) . . ?
N2 Si2 C22 109.98(15) . . ?
C20 Si2 C22 108.71(18) . . ?
C21 Si2 C22 106.89(19) . . ?
C5 N1 Si1 104.52(17) . . ?
C5 N1 Al2 114.89(17) . . ?
Si1 N1 Al2 116.57(12) . . ?
C5 N1 Al1 113.00(18) . . ?
Si1 N1 Al1 120.52(13) . . ?
Al2 N1 Al1 87.37(9) . . ?
C14 N2 Si2 106.54(18) . . ?
C14 N2 Al2 114.35(18) . . ?
Si2 N2 Al2 116.64(12) . . ?
C14 N2 Al1 111.82(17) . . ?
Si2 N2 Al1 118.33(13) . . ?
Al2 N2 Al1 88.72(10) . . ?
C10 C5 C6 118.0(3) . . ?
C10 C5 N1 121.2(3) . . ?
C6 C5 N1 120.7(3) . . ?
C5 C6 C7 120.3(3) . . ?
C8 C7 C6 120.4(4) . . ?
C9 C8 C7 119.7(4) . . ?
C8 C9 C10 119.9(4) . . ?
C9 C10 C5 121.6(3) . . ?
C15 C14 C19 118.6(3) . . ?
C15 C14 N2 121.0(3) . . ?
C19 C14 N2 120.4(3) . . ?
C14 C15 C16 120.5(3) . . ?
C17 C16 C15 120.1(4) . . ?
C18 C17 C16 119.8(3) . . ?
C17 C18 C19 120.2(3) . . ?
C18 C19 C14 120.7(3) . . ?

loop_
_geom_bond_atom_site_label_1
_geom_bond_atom_site_label_2
_geom_bond_distance
_geom_bond_site_symmetry_2
_geom_bond_publ_flag
Al1 C2 1.957(4) . ?
Al1 C1 1.958(3) . ?
Al1 N2 2.002(2) . ?
Al1 N1 2.020(2) . ?
Al1 Al2 2.7895(12) . ?
Al2 C4 1.963(3) . ?
Al2 C3 1.967(3) . ?
Al2 N2 1.987(2) . ?
Al2 N1 2.019(2) . ?
Si1 N1 1.806(2) . ?
Si1 C13 1.840(4) . ?
Si1 C12 1.858(5) . ?
Si1 C11 1.861(4) . ?
Si2 N2 1.808(2) . ?
Si2 C20 1.853(4) . ?
Si2 C21 1.856(4) . ?
Si2 C22 1.856(4) . ?
N1 C5 1.485(4) . ?
N2 C14 1.473(4) . ?
C5 C10 1.384(4) . ?
C5 C6 1.392(4) . ?
C6 C7 1.393(5) . ?
C7 C8 1.378(5) . ?
C8 C9 1.371(6) . ?
C9 C10 1.383(5) . ?
C14 C15 1.384(4) . ?
C14 C19 1.390(4) . ?
C15 C16 1.390(5) . ?
C16 C17 1.381(5) . ?
C17 C18 1.375(6) . ?
C18 C19 1.382(5) . ?
